data_7227623
loop_
_publ_author_name
'Li, Jie'
'Hao, Wen-Juan'
'Zhou, Peng'
'Zhu, Yi-Long'
'Wang, Shu-Liang'
'Tu, Shu-Jiang'
'Jiang, Bo'

_publ_section_title
;
 Oxidative bicyclization of N-tethered 1,7-enynes toward polycyclic
 3,4-dihydroquinolin-2(1H)-ones via site-selective decarboxylative
 C(sp3)--H functionalization
;
_journal_issue 16
_journal_name_full 'RSC Adv.'
_journal_page_first 9693
_journal_paper_doi 10.1039/C6RA28589A
_journal_volume 7
_journal_year 2017
_chemical_formula_sum 'C27 H24 Cl N O3 S'
_chemical_formula_weight 477.98
_chemical_name_systematic
; 
 ? 
;
_space_group_IT_number 2
_symmetry_cell_setting triclinic
_symmetry_space_group_name_Hall '-P 1'
_symmetry_space_group_name_H-M 'P -1'
_atom_sites_solution_hydrogens geom
_atom_sites_solution_primary direct
_atom_sites_solution_secondary difmap
_audit_creation_method SHELXL-97
_audit_update_record
;
2016-12-05 deposited with the CCDC.
2017-01-30 downloaded from the CCDC.
;
_cell_angle_alpha 89.065(2)
_cell_angle_beta 89.8540(10)
_cell_angle_gamma 90.3040(10)
_cell_formula_units_Z 2
_cell_length_a 8.2654(7)
_cell_length_b 11.9303(9)
_cell_length_c 12.0829(11)
_cell_measurement_reflns_used 1700
_cell_measurement_temperature 298(2)
_cell_measurement_theta_max 23.032
_cell_measurement_theta_min 2.38
_cell_volume 1191.30(17)
_computing_cell_refinement 'Bruker SMART'
_computing_data_collection 'Bruker SMART'
_computing_data_reduction 'Bruker SAINT'
_computing_molecular_graphics 'Bruker SHELXTL'
_computing_publication_material 'Bruker SHELXTL'
_computing_structure_refinement 'SHELXL-97 (Sheldrick, 1997)'
_computing_structure_solution 'SHELXS-97 (Sheldrick, 1990)'
_diffrn_ambient_temperature 298(2)
_diffrn_measured_fraction_theta_full 0.975
_diffrn_measured_fraction_theta_max 0.975
_diffrn_measurement_device_type 'CCD area detector'
_diffrn_measurement_method 'phi and omega scans'
_diffrn_radiation_monochromator graphite
_diffrn_radiation_source 'fine-focus sealed tube'
_diffrn_radiation_type MoK\a
_diffrn_radiation_wavelength 0.71073
_diffrn_reflns_av_R_equivalents 0.0000
_diffrn_reflns_av_sigmaI/netI 0.0684
_diffrn_reflns_limit_h_max 9
_diffrn_reflns_limit_h_min -9
_diffrn_reflns_limit_k_max 14
_diffrn_reflns_limit_k_min -14
_diffrn_reflns_limit_l_max 14
_diffrn_reflns_limit_l_min -14
_diffrn_reflns_number 4109
_diffrn_reflns_theta_full 25.02
_diffrn_reflns_theta_max 25.02
_diffrn_reflns_theta_min 2.38
_exptl_absorpt_coefficient_mu 0.277
_exptl_absorpt_correction_T_max 0.9544
_exptl_absorpt_correction_T_min 0.8853
_exptl_absorpt_correction_type multi-scan
_exptl_absorpt_process_details sadabs
_exptl_crystal_colour white
_exptl_crystal_density_diffrn 1.333
_exptl_crystal_density_method 'not measured'
_exptl_crystal_description block
_exptl_crystal_F_000 500
_exptl_crystal_size_max 0.45
_exptl_crystal_size_mid 0.23
_exptl_crystal_size_min 0.17
_refine_diff_density_max 1.516
_refine_diff_density_min -0.245
_refine_diff_density_rms 0.063
_refine_ls_extinction_method none
_refine_ls_goodness_of_fit_ref 1.031
_refine_ls_hydrogen_treatment mixed
_refine_ls_matrix_type full
_refine_ls_number_parameters 302
_refine_ls_number_reflns 4109
_refine_ls_number_restraints 0
_refine_ls_restrained_S_all 1.031
_refine_ls_R_factor_all 0.1115
_refine_ls_R_factor_gt 0.0674
_refine_ls_shift/su_max 0.000
_refine_ls_shift/su_mean 0.000
_refine_ls_structure_factor_coef Fsqd
_refine_ls_weighting_details 'calc w=1/[\s^2^(Fo^2^)+(0.1103P)^2^+0.3433P] where P=(Fo^2^+2Fc^2^)/3'
_refine_ls_weighting_scheme calc
_refine_ls_wR_factor_gt 0.1718
_refine_ls_wR_factor_ref 0.2008
_reflns_number_gt 2649
_reflns_number_total 4109
_reflns_threshold_expression >2sigma(I)
_cod_data_source_file c6ra28589a2.cif
_cod_data_source_block 161121c
_cod_depositor_comments
;
The following automatic conversions were performed:

'_symmetry_cell_setting' value 'Triclinic' changed to 'triclinic'
according to
/usr/data/users/saulius/crontab/automatic-downloads/rss-feeds/RSC/lib/dictionaries/cif_core.dic
dictionary named 'cif_core.dic' version 2.4.2 from 2011-04-26.

Automatic conversion script
Id: cif_fix_values 4268 2015-11-12 08:31:59Z antanas 
;
_cod_original_sg_symbol_H-M P-1
_cod_database_code 7227623

loop_
_symmetry_equiv_pos_as_xyz
'x, y, z'
'-x, -y, -z'

loop_
_atom_site_label
_atom_site_type_symbol
_atom_site_fract_x
_atom_site_fract_y
_atom_site_fract_z
_atom_site_U_iso_or_equiv
_atom_site_adp_type
_atom_site_occupancy
_atom_site_symmetry_multiplicity
_atom_site_calc_flag
_atom_site_refinement_flags
S1 S 0.14679(17) 0.78498(12) 0.47330(10) 0.0476(4) Uani 1 1 d .
Cl1 Cl 0.2111(2) 0.29794(14) 0.30790(17) 0.0906(6) Uani 1 1 d .
N1 N 0.2782(5) 0.8559(3) 0.3887(3) 0.0422(10) Uani 1 1 d .
O1 O 0.4839(5) 0.7499(3) 0.4593(3) 0.0578(10) Uani 1 1 d .
O2 O -0.0109(4) 0.8228(3) 0.4438(3) 0.0562(10) Uani 1 1 d .
O3 O 0.2018(5) 0.7953(3) 0.5832(3) 0.0628(11) Uani 1 1 d .
C8 C 0.2161(6) 0.9274(4) 0.2999(4) 0.0408(12) Uani 1 1 d .
C7 C 0.2886(6) 0.9191(4) 0.1960(4) 0.0426(12) Uani 1 1 d .
C22 C 0.1658(6) 0.6464(4) 0.4305(4) 0.0419(12) Uani 1 1 d .
C9 C 0.0913(7) 1.0016(4) 0.3172(4) 0.0470(13) Uani 1 1 d .
H9 H 0.0488 1.0104 0.3878 0.056 Uiso 1 1 calc R
C16 C 0.3965(6) 0.7404(4) 0.0192(4) 0.0438(12) Uani 1 1 d .
C1 C 0.4385(6) 0.8145(4) 0.3885(4) 0.0433(12) Uani 1 1 d .
C27 C 0.0945(7) 0.6182(4) 0.3321(4) 0.0499(13) Uani 1 1 d .
H27 H 0.0376 0.6716 0.2912 0.060 Uiso 1 1 calc R
C5 C 0.4861(6) 0.7720(4) 0.1200(4) 0.0457(12) Uani 1 1 d .
C10 C 0.0304(7) 1.0621(4) 0.2295(5) 0.0529(14) Uani 1 1 d .
H10 H -0.0555 1.1107 0.2408 0.064 Uiso 1 1 calc R
C25 C 0.1928(7) 0.4328(5) 0.3559(5) 0.0565(14) Uani 1 1 d .
C2 C 0.5425(6) 0.8561(4) 0.2934(4) 0.0471(13) Uani 1 1 d .
C11 C 0.0945(7) 1.0520(4) 0.1259(5) 0.0567(15) Uani 1 1 d .
H11 H 0.0499 1.0918 0.0667 0.068 Uiso 1 1 calc R
C24 C 0.2616(8) 0.4595(5) 0.4550(5) 0.0622(16) Uani 1 1 d .
H24 H 0.3158 0.4053 0.4966 0.075 Uiso 1 1 calc R
C26 C 0.1079(8) 0.5112(5) 0.2949(5) 0.0585(15) Uani 1 1 d .
H26 H 0.0597 0.4913 0.2285 0.070 Uiso 1 1 calc R
C21 C 0.4560(7) 0.7623(5) -0.0863(4) 0.0549(14) Uani 1 1 d .
H21 H 0.5566 0.7964 -0.0955 0.066 Uiso 1 1 calc R
C19 C 0.2228(7) 0.6839(5) -0.1674(4) 0.0529(14) Uani 1 1 d .
H19 H 0.1646 0.6650 -0.2302 0.064 Uiso 1 1 calc R
C12 C 0.2256(7) 0.9827(5) 0.1086(4) 0.0563(15) Uani 1 1 d .
H12 H 0.2717 0.9786 0.0385 0.068 Uiso 1 1 calc R
C23 C 0.2497(7) 0.5674(5) 0.4924(4) 0.0567(15) Uani 1 1 d .
H23 H 0.2977 0.5871 0.5589 0.068 Uiso 1 1 calc R
C4 C 0.6277(6) 0.7049(5) 0.1667(4) 0.0498(13) Uani 1 1 d .
C3 C 0.6832(7) 0.7758(5) 0.2646(5) 0.0605(15) Uani 1 1 d .
H3A H 0.7794 0.8185 0.2447 0.073 Uiso 1 1 calc R
H3B H 0.7082 0.7278 0.3278 0.073 Uiso 1 1 calc R
C6 C 0.4360(6) 0.8517(5) 0.1906(4) 0.0488(13) Uani 1 1 d .
C20 C 0.3668(8) 0.7336(5) -0.1773(4) 0.0587(15) Uani 1 1 d .
H20 H 0.4079 0.7493 -0.2476 0.070 Uiso 1 1 calc R
C17 C 0.2478(7) 0.6899(5) 0.0277(4) 0.0580(15) Uani 1 1 d .
H17 H 0.2043 0.6749 0.0975 0.070 Uiso 1 1 calc R
C18 C 0.1611(8) 0.6608(5) -0.0650(4) 0.0635(16) Uani 1 1 d .
H18 H 0.0610 0.6256 -0.0576 0.076 Uiso 1 1 calc R
C15 C 0.7647(8) 0.6856(8) 0.0844(6) 0.090(2) Uani 1 1 d .
H15A H 0.7238 0.6459 0.0219 0.134 Uiso 1 1 calc R
H15B H 0.8482 0.6423 0.1196 0.134 Uiso 1 1 calc R
H15C H 0.8084 0.7566 0.0601 0.134 Uiso 1 1 calc R
C14 C 0.5607(10) 0.5914(5) 0.2077(6) 0.079(2) Uani 1 1 d .
H14A H 0.5188 0.5506 0.1461 0.119 Uiso 1 1 calc R
H14B H 0.4757 0.6034 0.2603 0.119 Uiso 1 1 calc R
H14C H 0.6458 0.5491 0.2422 0.119 Uiso 1 1 calc R
C13 C 0.6027(9) 0.9731(5) 0.3226(6) 0.0756(19) Uani 1 1 d .
H13A H 0.6560 1.0067 0.2595 0.113 Uiso 1 1 calc R
H13B H 0.6775 0.9677 0.3831 0.113 Uiso 1 1 calc R
H13C H 0.5126 1.0186 0.3436 0.113 Uiso 1 1 calc R

loop_
_atom_site_aniso_label
_atom_site_aniso_U_11
_atom_site_aniso_U_22
_atom_site_aniso_U_33
_atom_site_aniso_U_23
_atom_site_aniso_U_13
_atom_site_aniso_U_12
S1 0.0545(8) 0.0514(8) 0.0368(7) 0.0009(5) 0.0003(6) 0.0045(7)
Cl1 0.0903(13) 0.0508(9) 0.1312(16) -0.0161(9) 0.0059(11) -0.0049(9)
N1 0.050(3) 0.041(2) 0.036(2) -0.0012(17) -0.0084(18) 0.007(2)
O1 0.055(2) 0.067(3) 0.051(2) 0.0149(19) -0.0139(18) 0.006(2)
O2 0.047(2) 0.063(2) 0.058(2) 0.0053(18) 0.0041(18) 0.0077(19)
O3 0.088(3) 0.070(3) 0.0309(18) -0.0018(17) -0.0047(18) 0.005(2)
C8 0.057(3) 0.027(2) 0.039(3) -0.0042(19) -0.007(2) 0.002(2)
C7 0.044(3) 0.040(3) 0.043(3) 0.000(2) -0.005(2) 0.005(2)
C22 0.047(3) 0.045(3) 0.034(2) 0.006(2) 0.000(2) -0.002(2)
C9 0.055(3) 0.037(3) 0.050(3) -0.007(2) -0.001(2) 0.005(3)
C16 0.050(3) 0.044(3) 0.038(3) -0.003(2) 0.002(2) 0.012(2)
C1 0.045(3) 0.042(3) 0.043(3) -0.003(2) -0.010(2) -0.001(2)
C27 0.053(3) 0.046(3) 0.051(3) 0.006(2) -0.009(3) -0.005(3)
C5 0.046(3) 0.052(3) 0.040(3) 0.006(2) 0.002(2) 0.004(2)
C10 0.059(4) 0.034(3) 0.066(4) 0.000(2) -0.001(3) 0.011(3)
C25 0.052(3) 0.045(3) 0.072(4) 0.001(3) 0.008(3) -0.010(3)
C2 0.044(3) 0.050(3) 0.047(3) -0.001(2) -0.010(2) 0.001(3)
C11 0.065(4) 0.044(3) 0.062(3) 0.011(3) -0.016(3) 0.007(3)
C24 0.070(4) 0.048(3) 0.068(4) 0.020(3) -0.003(3) 0.004(3)
C26 0.064(4) 0.053(4) 0.059(3) -0.007(3) -0.007(3) -0.005(3)
C21 0.051(3) 0.068(4) 0.045(3) 0.006(3) 0.005(3) -0.004(3)
C19 0.057(4) 0.055(3) 0.047(3) -0.005(2) -0.009(3) 0.005(3)
C12 0.061(4) 0.066(4) 0.042(3) 0.010(3) -0.002(3) 0.012(3)
C23 0.066(4) 0.059(4) 0.046(3) 0.007(3) -0.006(3) 0.002(3)
C4 0.041(3) 0.062(3) 0.046(3) 0.004(2) 0.004(2) 0.010(3)
C3 0.043(3) 0.073(4) 0.065(4) 0.005(3) -0.009(3) 0.007(3)
C6 0.048(3) 0.061(3) 0.037(3) 0.001(2) -0.006(2) 0.010(3)
C20 0.079(4) 0.060(4) 0.037(3) 0.006(2) -0.001(3) -0.005(3)
C17 0.062(4) 0.072(4) 0.040(3) 0.001(3) 0.009(3) -0.004(3)
C18 0.058(4) 0.080(4) 0.054(3) -0.012(3) 0.001(3) -0.010(3)
C15 0.055(4) 0.136(7) 0.077(4) 0.003(4) 0.012(3) 0.034(4)
C14 0.095(5) 0.062(4) 0.081(4) 0.004(3) -0.018(4) 0.014(4)
C13 0.071(5) 0.060(4) 0.095(5) -0.005(3) -0.008(4) -0.025(3)

loop_
_atom_type_symbol
_atom_type_description
_atom_type_scat_dispersion_real
_atom_type_scat_dispersion_imag
_atom_type_scat_source
C C 0.0033 0.0016 'International Tables Vol C Tables 4.2.6.8 and 6.1.1.4'
H H 0.0000 0.0000 'International Tables Vol C Tables 4.2.6.8 and 6.1.1.4'
N N 0.0061 0.0033 'International Tables Vol C Tables 4.2.6.8 and 6.1.1.4'
O O 0.0106 0.0060 'International Tables Vol C Tables 4.2.6.8 and 6.1.1.4'
S S 0.1246 0.1234 'International Tables Vol C Tables 4.2.6.8 and 6.1.1.4'
Cl Cl 0.1484 0.1585 'International Tables Vol C Tables 4.2.6.8 and 6.1.1.4'

loop_
_geom_angle_atom_site_label_1
_geom_angle_atom_site_label_2
_geom_angle_atom_site_label_3
_geom_angle
O3 S1 O2 120.0(2)
O3 S1 N1 108.0(2)
O2 S1 N1 106.2(2)
O3 S1 C22 110.2(2)
O2 S1 C22 108.0(2)
N1 S1 C22 103.1(2)
C1 N1 C8 122.3(4)
C1 N1 S1 115.2(3)
C8 N1 S1 119.7(3)
C9 C8 C7 120.8(4)
C9 C8 N1 121.8(4)
C7 C8 N1 117.5(4)
C12 C7 C8 118.3(5)
C12 C7 C6 125.1(5)
C8 C7 C6 116.3(4)
C27 C22 C23 120.8(5)
C27 C22 S1 117.5(4)
C23 C22 S1 121.8(4)
C10 C9 C8 119.6(5)
C10 C9 H9 120.2
C8 C9 H9 120.2
C17 C16 C21 117.4(5)
C17 C16 C5 120.3(5)
C21 C16 C5 122.3(5)
O1 C1 N1 121.0(5)
O1 C1 C2 124.1(5)
N1 C1 C2 114.9(4)
C26 C27 C22 119.4(5)
C26 C27 H27 120.3
C22 C27 H27 120.3
C6 C5 C16 123.7(5)
C6 C5 C4 112.0(4)
C16 C5 C4 123.5(4)
C11 C10 C9 120.8(5)
C11 C10 H10 119.6
C9 C10 H10 119.6
C24 C25 C26 121.0(5)
C24 C25 Cl1 119.2(5)
C26 C25 Cl1 119.7(5)
C1 C2 C6 106.1(4)
C1 C2 C13 107.2(4)
C6 C2 C13 114.7(5)
C1 C2 C3 113.6(4)
C6 C2 C3 102.9(4)
C13 C2 C3 112.3(5)
C10 C11 C12 120.3(5)
C10 C11 H11 119.9
C12 C11 H11 119.9
C25 C24 C23 119.3(5)
C25 C24 H24 120.4
C23 C24 H24 120.4
C27 C26 C25 119.9(5)
C27 C26 H26 120.1
C25 C26 H26 120.1
C20 C21 C16 120.2(5)
C20 C21 H21 119.9
C16 C21 H21 119.9
C20 C19 C18 119.7(5)
C20 C19 H19 120.1
C18 C19 H19 120.1
C11 C12 C7 120.1(5)
C11 C12 H12 119.9
C7 C12 H12 119.9
C24 C23 C22 119.6(5)
C24 C23 H23 120.2
C22 C23 H23 120.2
C5 C4 C15 114.5(4)
C5 C4 C14 107.5(5)
C15 C4 C14 109.4(6)
C5 C4 C3 102.8(4)
C15 C4 C3 111.8(5)
C14 C4 C3 110.6(5)
C4 C3 C2 107.4(4)
C4 C3 H3A 110.2
C2 C3 H3A 110.2
C4 C3 H3B 110.2
C2 C3 H3B 110.2
H3A C3 H3B 108.5
C5 C6 C7 132.6(5)
C5 C6 C2 111.6(4)
C7 C6 C2 114.9(4)
C19 C20 C21 121.6(5)
C19 C20 H20 119.2
C21 C20 H20 119.2
C16 C17 C18 121.4(5)
C16 C17 H17 119.3
C18 C17 H17 119.3
C19 C18 C17 119.7(6)
C19 C18 H18 120.1
C17 C18 H18 120.1
C4 C15 H15A 109.5
C4 C15 H15B 109.5
H15A C15 H15B 109.5
C4 C15 H15C 109.5
H15A C15 H15C 109.5
H15B C15 H15C 109.5
C4 C14 H14A 109.5
C4 C14 H14B 109.5
H14A C14 H14B 109.5
C4 C14 H14C 109.5
H14A C14 H14C 109.5
H14B C14 H14C 109.5
C2 C13 H13A 109.5
C2 C13 H13B 109.5
H13A C13 H13B 109.5
C2 C13 H13C 109.5
H13A C13 H13C 109.5
H13B C13 H13C 109.5

loop_
_geom_bond_atom_site_label_1
_geom_bond_atom_site_label_2
_geom_bond_distance
S1 O3 1.411(3)
S1 O2 1.426(4)
S1 N1 1.702(4)
S1 C22 1.748(5)
Cl1 C25 1.726(6)
N1 C1 1.417(7)
N1 C8 1.455(6)
O1 C1 1.205(6)
C8 C9 1.381(7)
C8 C7 1.395(7)
C7 C12 1.394(7)
C7 C6 1.464(7)
C22 C27 1.374(7)
C22 C23 1.384(7)
C9 C10 1.370(7)
C9 H9 0.9300
C16 C17 1.369(8)
C16 C21 1.385(7)
C16 C5 1.480(7)
C1 C2 1.509(7)
C27 C26 1.365(7)
C27 H27 0.9300
C5 C6 1.355(7)
C5 C4 1.525(7)
C10 C11 1.366(8)
C10 H10 0.9300
C25 C24 1.369(8)
C25 C26 1.378(8)
C2 C6 1.525(7)
C2 C13 1.527(8)
C2 C3 1.553(8)
C11 C12 1.383(8)
C11 H11 0.9300
C24 C23 1.375(8)
C24 H24 0.9300
C26 H26 0.9300
C21 C20 1.372(7)
C21 H21 0.9300
C19 C20 1.331(8)
C19 C18 1.360(8)
C19 H19 0.9300
C12 H12 0.9300
C23 H23 0.9300
C4 C15 1.526(8)
C4 C14 1.534(9)
C4 C3 1.536(8)
C3 H3A 0.9700
C3 H3B 0.9700
C20 H20 0.9300
C17 C18 1.380(8)
C17 H17 0.9300
C18 H18 0.9300
C15 H15A 0.9600
C15 H15B 0.9600
C15 H15C 0.9600
C14 H14A 0.9600
C14 H14B 0.9600
C14 H14C 0.9600
C13 H13A 0.9600
C13 H13B 0.9600
C13 H13C 0.9600

loop_
_geom_torsion_atom_site_label_1
_geom_torsion_atom_site_label_2
_geom_torsion_atom_site_label_3
_geom_torsion_atom_site_label_4
_geom_torsion
O3 S1 N1 C1 62.5(4)
O2 S1 N1 C1 -167.6(3)
C22 S1 N1 C1 -54.2(4)
O3 S1 N1 C8 -136.3(3)
O2 S1 N1 C8 -6.4(4)
C22 S1 N1 C8 107.1(3)
C1 N1 C8 C9 -154.1(5)
S1 N1 C8 C9 46.0(6)
C1 N1 C8 C7 25.3(7)
S1 N1 C8 C7 -134.6(4)
C9 C8 C7 C12 -3.8(8)
N1 C8 C7 C12 176.8(5)
C9 C8 C7 C6 170.5(5)
N1 C8 C7 C6 -9.0(7)
O3 S1 C22 C27 170.0(4)
O2 S1 C22 C27 37.2(5)
N1 S1 C22 C27 -74.9(4)
O3 S1 C22 C23 -10.2(5)
O2 S1 C22 C23 -143.1(4)
N1 S1 C22 C23 104.8(4)
C7 C8 C9 C10 4.6(8)
N1 C8 C9 C10 -176.0(5)
C8 N1 C1 O1 -175.3(4)
S1 N1 C1 O1 -14.5(6)
C8 N1 C1 C2 3.7(6)
S1 N1 C1 C2 164.5(3)
C23 C22 C27 C26 -0.5(8)
S1 C22 C27 C26 179.2(4)
C17 C16 C5 C6 -66.2(7)
C21 C16 C5 C6 112.4(6)
C17 C16 C5 C4 102.5(6)
C21 C16 C5 C4 -78.9(7)
C8 C9 C10 C11 -1.7(8)
O1 C1 C2 C6 136.4(5)
N1 C1 C2 C6 -42.6(5)
O1 C1 C2 C13 -100.6(6)
N1 C1 C2 C13 80.4(5)
O1 C1 C2 C3 24.1(7)
N1 C1 C2 C3 -154.9(4)
C9 C10 C11 C12 -2.0(9)
C26 C25 C24 C23 -2.0(9)
Cl1 C25 C24 C23 178.9(5)
C22 C27 C26 C25 -0.2(9)
C24 C25 C26 C27 1.5(9)
Cl1 C25 C26 C27 -179.4(5)
C17 C16 C21 C20 0.1(8)
C5 C16 C21 C20 -178.6(5)
C10 C11 C12 C7 2.8(9)
C8 C7 C12 C11 0.1(8)
C6 C7 C12 C11 -173.6(5)
C25 C24 C23 C22 1.3(9)
C27 C22 C23 C24 -0.1(8)
S1 C22 C23 C24 -179.8(5)
C6 C5 C4 C15 -135.2(6)
C16 C5 C4 C15 55.0(7)
C6 C5 C4 C14 103.0(6)
C16 C5 C4 C14 -66.8(6)
C6 C5 C4 C3 -13.7(6)
C16 C5 C4 C3 176.5(5)
C5 C4 C3 C2 18.1(6)
C15 C4 C3 C2 141.4(5)
C14 C4 C3 C2 -96.4(6)
C1 C2 C3 C4 97.9(5)
C6 C2 C3 C4 -16.3(6)
C13 C2 C3 C4 -140.2(5)
C16 C5 C6 C7 5.2(10)
C4 C5 C6 C7 -164.7(6)
C16 C5 C6 C2 173.4(5)
C4 C5 C6 C2 3.6(7)
C12 C7 C6 C5 -52.1(9)
C8 C7 C6 C5 134.2(6)
C12 C7 C6 C2 140.0(5)
C8 C7 C6 C2 -33.8(7)
C1 C2 C6 C5 -111.5(5)
C13 C2 C6 C5 130.4(6)
C3 C2 C6 C5 8.1(6)
C1 C2 C6 C7 59.0(6)
C13 C2 C6 C7 -59.2(7)
C3 C2 C6 C7 178.5(5)
C18 C19 C20 C21 0.2(9)
C16 C21 C20 C19 -0.5(9)
C21 C16 C17 C18 0.6(8)
C5 C16 C17 C18 179.3(5)
C20 C19 C18 C17 0.5(9)
C16 C17 C18 C19 -0.9(9)
